data_7153332
loop_
_publ_author_name
'Shibata, Ikuya'
'Kojima, Ryota'
'Tsunoi, Shinji'
'Nozaki, Takashi'
'Watanabe, Tomonari'
'Ninomiya, Atsushi'
'Yasuda, Makoto'
'Baba, Akio'

_publ_section_title
;
 Synthesis of oxazolidinones initiated by regio- and diastereo-controlled
 crotylation of alpha-dicarbonyl compounds.
;
_journal_issue 9
_journal_name_full 'Organic &amp; biomolecular chemistry'
_journal_page_first 2009
_journal_page_last 2011
_journal_paper_doi 10.1039/c000197j
_journal_volume 8
_journal_year 2010
_chemical_formula_moiety 'C15 H16 I N O2 '
_chemical_formula_sum 'C15 H16 I N O2'
_chemical_formula_weight 369.20
_space_group_IT_number 29
_symmetry_cell_setting orthorhombic
_symmetry_Int_Tables_number 29
_symmetry_space_group_name_Hall 'P 2c -2ac'
_symmetry_space_group_name_H-M 'P c a 21'
_cell_angle_alpha 90
_cell_angle_beta 90
_cell_angle_gamma 90
_cell_formula_units_Z 4
_cell_length_a 15.4263(6)
_cell_length_b 7.5195(3)
_cell_length_c 13.4786(4)
_cell_measurement_reflns_used 11291
_cell_measurement_temperature 296.2
_cell_measurement_theta_max 27.5
_cell_measurement_theta_min 1.5
_cell_volume 1563.49(10)
_computing_cell_refinement PROCESS-AUTO
_computing_data_collection PROCESS-AUTO
_computing_data_reduction 'teXsan Ver. 1.11'
_computing_publication_material 'teXsan Ver. 1.11'
_computing_structure_refinement 'teXsan Ver. 1.10'
_computing_structure_solution SIR92
_diffrn_detector_area_resol_mean 10.00
_diffrn_measured_fraction_theta_full 1.8904
_diffrn_measured_fraction_theta_max 1.8904
_diffrn_measurement_device_type 'Rigaku RAXIS-RAPID Imaging Plate'
_diffrn_measurement_method \w
_diffrn_radiation_type 'Mo K\a'
_diffrn_radiation_wavelength 0.7107
_diffrn_reflns_av_R_equivalents 0.044
_diffrn_reflns_limit_h_max 20
_diffrn_reflns_limit_h_min -20
_diffrn_reflns_limit_k_max 9
_diffrn_reflns_limit_k_min -9
_diffrn_reflns_limit_l_max 17
_diffrn_reflns_limit_l_min -17
_diffrn_reflns_number 14655
_diffrn_reflns_theta_full 27.48
_diffrn_reflns_theta_max 27.48
_exptl_absorpt_coefficient_mu 2.047
_exptl_absorpt_correction_T_max 0.736
_exptl_absorpt_correction_T_min 0.527
_exptl_absorpt_correction_type multi-scan
_exptl_absorpt_process_details '(Higashi, 1995)'
_exptl_crystal_colour colorless
_exptl_crystal_density_diffrn 1.568
_exptl_crystal_density_method 'not measured'
_exptl_crystal_description prism
_exptl_crystal_size_max 0.500
_exptl_crystal_size_mid 0.400
_exptl_crystal_size_min 0.150
_refine_diff_density_max 1.61
_refine_diff_density_min -0.41
_refine_ls_abs_structure_details 'Flack (1983), 2803 Reflections'
_refine_ls_abs_structure_Flack 0.09(3)
_refine_ls_extinction_method none
_refine_ls_goodness_of_fit_ref 1.645
_refine_ls_number_parameters 185
_refine_ls_number_reflns 2803
_refine_ls_R_factor_gt 0.0512
_refine_ls_shift/su_max 0.0148
_refine_ls_structure_factor_coef Fsqd
_refine_ls_weighting_details 'w = 1/[\s^2^(Fo^2^) + (0.05000(Max(Fo^2^,0) + 2Fc^2^)/3)^2^]'
_refine_ls_weighting_scheme calc
_refine_ls_wR_factor_ref 0.1144
_reflns_number_gt 2803
_reflns_number_total 3537
_reflns_threshold_expression F^2^>2.0\s(F^2^)
_cod_data_source_file c000197j.txt
_cod_data_source_block n488-060131_
_cod_original_sg_symbol_H-M 'P c a 21 '
_cod_original_formula_sum 'C15 H16 I N O2 '
_cod_database_code 7153332

loop_
_symmetry_equiv_pos_as_xyz
x,y,z
-x,-y,1/2+z
1/2-x,y,1/2+z
1/2+x,-y,z

loop_
_atom_site_label
_atom_site_type_symbol
_atom_site_fract_x
_atom_site_fract_y
_atom_site_fract_z
_atom_site_U_iso_or_equiv
_atom_site_adp_type
_atom_site_occupancy
_atom_site_calc_flag
I(1) I 0.13957(2) 1.09132(4) 0.171(2) 0.06855(10) Uani 1.00 d
O(1) O 0.5135(2) 1.0756(4) 0.481(2) 0.064(1) Uani 1.00 d
O(2) O 0.5609(2) 0.8133(4) 0.535(2) 0.070(1) Uani 1.00 d
N(1) N 0.4432(2) 0.8137(4) 0.440(2) 0.0500(9) Uani 1.00 d
C(1) C 0.5062(3) 0.9162(6) 0.484(2) 0.052(1) Uani 1.00 d
C(2) C 0.5294(4) 0.6247(6) 0.535(2) 0.068(1) Uani 1.00 d
C(3) C 0.4558(4) 0.6312(6) 0.459(2) 0.063(1) Uani 1.00 d
C(4) C 0.6057(4) 0.5118(7) 0.502(2) 0.072(2) Uani 1.00 d
C(5) C 0.6332(5) 0.561(1) 0.400(2) 0.083(2) Uani 1.00 d
C(6) C 0.6784(6) 0.522(1) 0.575(2) 0.115(3) Uani 1.00 d
C(7) C 0.7041(7) 0.399(1) 0.634(2) 0.129(4) Uani 1.00 d
C(8) C 0.4967(5) 0.5787(9) 0.643(2) 0.086(2) Uani 1.00 d
C(9) C 0.4110(5) 0.4969(7) 0.423(2) 0.078(2) Uani 1.00 d
C(10) C 0.3746(3) 0.8849(6) 0.382(2) 0.051(1) Uani 1.00 d
C(11) C 0.3915(4) 0.9806(8) 0.298(2) 0.067(2) Uani 1.00 d
C(12) C 0.3243(4) 1.0418(8) 0.237(2) 0.069(2) Uani 1.00 d
C(13) C 0.2417(3) 1.0104(5) 0.265(2) 0.051(1) Uani 1.00 d
C(14) C 0.2209(3) 0.9205(6) 0.352(2) 0.055(1) Uani 1.00 d
C(15) C 0.2906(3) 0.8575(7) 0.410(2) 0.056(1) Uani 1.00 d
H(1) H 0.5848 0.3715 0.4972 0.0865 Uiso 1.00 calc
H(2) H 0.5745 0.5766 0.3505 0.0998 Uiso 1.00 calc
H(3) H 0.6676 0.6895 0.3994 0.0998 Uiso 1.00 calc
H(4) H 0.6750 0.4589 0.3658 0.0998 Uiso 1.00 calc
H(5) H 0.7121 0.6464 0.5764 0.1410 Uiso 1.00 calc
H(6) H 0.7554 0.4168 0.6812 0.1418 Uiso 1.00 calc
H(7) H 0.6712 0.2711 0.6298 0.1418 Uiso 1.00 calc
H(8) H 0.5520 0.5943 0.6926 0.1044 Uiso 1.00 calc
H(9) H 0.4735 0.4417 0.6434 0.1044 Uiso 1.00 calc
H(10) H 0.4450 0.6709 0.6621 0.1044 Uiso 1.00 calc
H(11) H 0.4249 0.3642 0.4436 0.0962 Uiso 1.00 calc
H(12) H 0.3604 0.5193 0.3687 0.0962 Uiso 1.00 calc
H(13) H 0.448(3) 1.000(8) 0.281(4) 0.05(1) Uiso 1.00 calc
H(14) H 0.3468 1.0846 0.1705 0.1136 Uiso 1.00 calc
H(15) H 0.158(3) 0.907(5) 0.383(4) 0.04(1) Uiso 1.00 calc
H(16) H 0.281(6) 0.79(1) 0.473(7) 0.116(10) Uiso 1.00 calc

loop_
_atom_site_aniso_label
_atom_site_aniso_U_11
_atom_site_aniso_U_22
_atom_site_aniso_U_33
_atom_site_aniso_U_12
_atom_site_aniso_U_13
_atom_site_aniso_U_23
I(1) 0.0582(2) 0.0691(2) 0.0784(2) 0.0078(1) -0.0176(2) 0.0000(3)
O(1) 0.059(2) 0.036(1) 0.098(3) -0.005(1) -0.006(2) -0.002(2)
O(2) 0.066(2) 0.036(2) 0.109(3) -0.004(1) -0.034(2) 0.006(2)
N(1) 0.043(2) 0.035(2) 0.072(2) 0.000(1) -0.007(1) 0.004(2)
C(1) 0.052(2) 0.038(2) 0.066(3) -0.006(1) 0.000(2) -0.002(2)
C(2) 0.078(3) 0.038(2) 0.088(3) -0.007(2) -0.026(2) 0.007(2)
C(3) 0.069(3) 0.039(2) 0.080(3) -0.001(2) -0.014(2) 0.011(2)
C(4) 0.091(4) 0.042(3) 0.083(3) 0.009(2) -0.008(2) 0.014(3)
C(5) 0.077(4) 0.089(5) 0.085(4) 0.033(4) 0.015(3) 0.006(3)
C(6) 0.088(5) 0.104(5) 0.153(7) 0.035(5) -0.061(5) -0.027(4)
C(7) 0.110(6) 0.179(9) 0.098(5) 0.073(6) -0.021(4) 0.015(5)
C(8) 0.079(4) 0.080(4) 0.097(4) -0.011(3) 0.000(3) 0.020(3)
C(9) 0.083(4) 0.042(3) 0.110(5) -0.009(2) -0.022(3) -0.004(3)
C(10) 0.043(2) 0.040(2) 0.069(3) 0.003(1) -0.003(1) 0.005(2)
C(11) 0.043(2) 0.080(4) 0.079(3) -0.007(2) 0.009(2) 0.027(3)
C(12) 0.054(2) 0.080(4) 0.075(3) -0.002(2) 0.001(2) 0.030(3)
C(13) 0.051(2) 0.036(2) 0.065(2) 0.003(2) -0.003(1) 0.001(2)
C(14) 0.042(2) 0.056(3) 0.069(3) -0.007(2) 0.004(2) 0.005(2)
C(15) 0.049(2) 0.057(3) 0.061(3) -0.006(2) 0.003(2) 0.012(2)

loop_
_atom_type_symbol
_atom_type_description
_atom_type_scat_dispersion_real
_atom_type_scat_dispersion_imag
_atom_type_scat_source
I I -0.474 1.812
;International Tables for Crystallography
(1992, Vol. C, Tables 4.2.6.8 and 6.1.1.1)
;
O O 0.011 0.006
;International Tables for Crystallography
(1992, Vol. C, Tables 4.2.6.8 and 6.1.1.1)
;
N N 0.006 0.003
;International Tables for Crystallography
(1992, Vol. C, Tables 4.2.6.8 and 6.1.1.1)
;
C C 0.003 0.002
;International Tables for Crystallography
(1992, Vol. C, Tables 4.2.6.8 and 6.1.1.1)
;
H H 0.000 0.000
;International Tables for Crystallography
(1992, Vol. C, Table 6.1.1.2)
;

loop_
_geom_angle_atom_site_label_1
_geom_angle_atom_site_label_2
_geom_angle_atom_site_label_3
_geom_angle
_geom_angle_publ_flag
C(1) O(2) C(2) 110.4(4) yes
C(1) N(1) C(3) 111.6(5) yes
C(1) N(1) C(10) 123.6(5) yes
C(3) N(1) C(10) 124.8(5) yes
O(1) C(1) O(2) 122.6(6) yes
O(1) C(1) N(1) 127.3(6) yes
O(2) C(1) N(1) 110.1(4) yes
O(2) C(2) C(3) 101.8(5) yes
O(2) C(2) C(4) 106.0(6) yes
O(2) C(2) C(8) 108.6(6) yes
C(3) C(2) C(4) 113.3(7) yes
C(3) C(2) C(8) 112.7(7) yes
C(4) C(2) C(8) 113.5(6) yes
N(1) C(3) C(2) 104.9(5) yes
N(1) C(3) C(9) 127.2(7) yes
C(2) C(3) C(9) 127.9(6) yes
C(2) C(4) C(5) 110.8(6) yes
C(2) C(4) C(6) 111.2(7) yes
C(5) C(4) C(6) 112.2(10) yes
C(4) C(6) C(7) 127(1) yes
N(1) C(10) C(11) 121.0(6) yes
N(1) C(10) C(15) 119.5(6) yes
C(11) C(10) C(15) 119.5(6) yes
C(10) C(11) C(12) 120.9(6) yes
C(11) C(12) C(13) 118.9(6) yes
I(1) C(13) C(12) 119.1(5) yes
I(1) C(13) C(14) 118.4(4) yes
C(12) C(13) C(14) 122.4(6) yes
C(13) C(14) C(15) 117.1(5) yes
C(10) C(15) C(14) 121.0(6) yes

loop_
_geom_bond_atom_site_label_1
_geom_bond_atom_site_label_2
_geom_bond_distance
_geom_bond_publ_flag
I(1) C(13) 2.116(6) yes
O(1) C(1) 1.205(6) yes
O(2) C(1) 1.331(8) yes
O(2) C(2) 1.499(8) yes
N(1) C(1) 1.376(8) yes
N(1) C(3) 1.410(8) yes
N(1) C(10) 1.424(8) yes
C(2) C(3) 1.531(10) yes
C(2) C(4) 1.52(1) yes
C(2) C(8) 1.57(1) yes
C(3) C(9) 1.32(1) yes
C(4) C(5) 1.49(1) yes
C(4) C(6) 1.49(1) yes
C(6) C(7) 1.29(2) yes
C(10) C(11) 1.37(1) yes
C(10) C(15) 1.367(9) yes
C(11) C(12) 1.39(1) yes
C(12) C(13) 1.349(9) yes
C(13) C(14) 1.386(9) yes
C(14) C(15) 1.412(9) yes

loop_
_geom_contact_atom_site_label_1
_geom_contact_atom_site_label_2
_geom_contact_distance
_geom_contact_site_symmetry_2
I(1) O(1) 3.483(6) 3_554
O(1) C(4) 3.587(9) 1_565
O(2) C(12) 3.435(8) 2_675

loop_
_geom_torsion_atom_site_label_1
_geom_torsion_atom_site_label_2
_geom_torsion_atom_site_label_3
_geom_torsion_atom_site_label_4
_geom_torsion
_geom_torsion_publ_flag
I(1) C(13) C(12) C(11) -176.9(6) yes
I(1) C(13) C(14) C(15) 175.8(5) yes
O(1) C(1) O(2) C(2) 173.3(7) yes
O(1) C(1) N(1) C(3) 179.3(7) yes
O(1) C(1) N(1) C(10) 0(1) yes
O(2) C(1) N(1) C(3) -0.9(8) yes
O(2) C(1) N(1) C(10) 179.5(6) yes
O(2) C(2) C(3) N(1) -10.4(8) yes
O(2) C(2) C(3) C(9) 172.3(9) yes
O(2) C(2) C(4) C(5) -61.1(9) yes
O(2) C(2) C(4) C(6) 64.3(9) yes
N(1) C(1) O(2) C(2) -6.5(8) yes
N(1) C(3) C(2) C(4) -123.8(6) yes
N(1) C(3) C(2) C(8) 105.7(7) yes
N(1) C(10) C(11) C(12) 176.4(7) yes
N(1) C(10) C(15) C(14) -177.6(6) yes
C(1) O(2) C(2) C(3) 10.5(8) yes
C(1) O(2) C(2) C(4) 129.3(6) yes
C(1) O(2) C(2) C(8) -108.5(7) yes
C(1) N(1) C(3) C(2) 7.5(8) yes
C(1) N(1) C(3) C(9) -175.1(9) yes
C(1) N(1) C(10) C(11) 60.2(9) yes
C(1) N(1) C(10) C(15) -119.7(7) yes
C(2) C(3) N(1) C(10) -172.8(6) yes
C(2) C(4) C(6) C(7) 108(1) yes
C(3) N(1) C(10) C(11) -119.4(8) yes
C(3) N(1) C(10) C(15) 60.7(9) yes
C(3) C(2) C(4) C(5) 49.7(9) yes
C(3) C(2) C(4) C(6) 175.2(8) yes
C(4) C(2) C(3) C(9) 58(1) yes
C(5) C(4) C(2) C(8) 179.8(8) yes
C(5) C(4) C(6) C(7) -126(1) yes
C(6) C(4) C(2) C(8) -54(1) yes
C(8) C(2) C(3) C(9) -71(1) yes
C(9) C(3) N(1) C(10) 4(1) yes
C(10) C(11) C(12) C(13) 2(1) yes
C(10) C(15) C(14) C(13) 0.1(9) yes
C(11) C(10) C(15) C(14) 2.5(10) yes
C(11) C(12) C(13) C(14) 0(1) yes
C(12) C(11) C(10) C(15) -3(1) yes
C(12) C(13) C(14) C(15) -1.7(9) yes
C(12) C(13) C(14) C(15) -1.7(9) yes
